data_4500738
loop_
_publ_author_name
'Qu, Ling-Ling'
'Zhu, You-Long'
'Li, Yi-Zhi'
'Du, Hong-Bin'
'You, Xiao-Zeng'

_publ_section_title
;
 Solvent-Induced Synthesis of Zinc(II) and Manganese(II) Coordination
 Polymers with a Semirigid Tetracarboxylic Acid
;
_journal_issue 6
_journal_name_full 'Crystal Growth &amp; Design'
_journal_page_first 2444
_journal_paper_doi 10.1021/cg200229h
_journal_volume 11
_journal_year 2011
_chemical_formula_sum 'C38 H42 Mn N2 O14'
_chemical_formula_weight 805.68
_chemical_name_systematic
; 
 ? 
;
_space_group_IT_number 2
_symmetry_cell_setting triclinic
_symmetry_space_group_name_Hall '-P 1'
_symmetry_space_group_name_H-M 'P -1'
_atom_sites_solution_hydrogens geom
_atom_sites_solution_primary direct
_atom_sites_solution_secondary difmap
_audit_creation_method SHELXL-97
_cell_angle_alpha 77.0740(10)
_cell_angle_beta 78.2320(10)
_cell_angle_gamma 76.9100(10)
_cell_formula_units_Z 2
_cell_length_a 10.4542(8)
_cell_length_b 13.8140(10)
_cell_length_c 13.9456(11)
_cell_measurement_temperature 291(2)
_cell_measurement_theta_max 26
_cell_measurement_theta_min 1.54
_cell_volume 1886.8(2)
_computing_cell_refinement SMART
_computing_data_collection 'SMART (Bruker, 2000)'
_computing_data_reduction SAINT
_computing_molecular_graphics SHELXTL
_computing_publication_material SHELXTL
_computing_structure_refinement 'SHELXL-97 (Sheldrick, 1997)'
_computing_structure_solution 'SHELXS-97 (Sheldrick, 1990)'
_diffrn_ambient_temperature 291(2)
_diffrn_measured_fraction_theta_full 0.981
_diffrn_measured_fraction_theta_max 0.981
_diffrn_measurement_device_type 'Bruker Smart Apex CCD area detector'
_diffrn_measurement_method 'phi and omega scans'
_diffrn_radiation_monochromator graphite
_diffrn_radiation_source 'fine-focus sealed tube'
_diffrn_radiation_type MoK\a
_diffrn_radiation_wavelength 0.71073
_diffrn_reflns_av_R_equivalents 0.0255
_diffrn_reflns_av_sigmaI/netI 0.0484
_diffrn_reflns_limit_h_max 9
_diffrn_reflns_limit_h_min -12
_diffrn_reflns_limit_k_max 17
_diffrn_reflns_limit_k_min -17
_diffrn_reflns_limit_l_max 17
_diffrn_reflns_limit_l_min -16
_diffrn_reflns_number 10409
_diffrn_reflns_theta_full 26.00
_diffrn_reflns_theta_max 26.00
_diffrn_reflns_theta_min 1.54
_exptl_absorpt_coefficient_mu 0.422
_exptl_absorpt_correction_T_max 0.9130
_exptl_absorpt_correction_T_min 0.8911
_exptl_absorpt_correction_type multi-scan
_exptl_crystal_density_diffrn 1.418
_exptl_crystal_density_method 'not measured'
_exptl_crystal_F_000 842
_exptl_crystal_size_max 0.28
_exptl_crystal_size_mid 0.24
_exptl_crystal_size_min 0.22
_refine_diff_density_max 0.271
_refine_diff_density_min -0.293
_refine_diff_density_rms 0.065
_refine_ls_extinction_method none
_refine_ls_goodness_of_fit_ref 1.081
_refine_ls_hydrogen_treatment constr
_refine_ls_matrix_type full
_refine_ls_number_parameters 502
_refine_ls_number_reflns 7272
_refine_ls_number_restraints 0
_refine_ls_restrained_S_all 1.081
_refine_ls_R_factor_all 0.0802
_refine_ls_R_factor_gt 0.0613
_refine_ls_shift/su_max 0.000
_refine_ls_shift/su_mean 0.000
_refine_ls_structure_factor_coef Fsqd
_refine_ls_weighting_details 'calc w=1/[\s^2^(Fo^2^)+(0.0600P)^2^+1.9900P] where P=(Fo^2^+2Fc^2^)/3'
_refine_ls_weighting_scheme calc
_refine_ls_wR_factor_gt 0.1403
_refine_ls_wR_factor_ref 0.1456
_reflns_number_gt 5464
_reflns_number_total 7272
_reflns_threshold_expression >2sigma(I)
_cod_data_source_file cg200229h_si_002.cif
_cod_data_source_block 4
_cod_original_sg_symbol_H-M p_-1
_cod_database_code 4500738

loop_
_symmetry_equiv_pos_as_xyz
'x, y, z'
'-x, -y, -z'

loop_
_atom_site_label
_atom_site_type_symbol
_atom_site_fract_x
_atom_site_fract_y
_atom_site_fract_z
_atom_site_U_iso_or_equiv
_atom_site_adp_type
_atom_site_occupancy
_atom_site_symmetry_multiplicity
_atom_site_calc_flag
_atom_site_refinement_flags
C1 C 0.2210(3) 0.1740(2) 0.8197(2) 0.0313(7) Uani 1 1 d .
C2 C 0.3113(3) 0.0769(3) 0.8569(3) 0.0354(8) Uani 1 1 d .
C3 C 0.2608(3) -0.0015(3) 0.9235(2) 0.0334(7) Uani 1 1 d .
H3 H 0.1696 0.0051 0.9453 0.040 Uiso 1 1 calc R
C4 C 0.3463(3) -0.0904(2) 0.9581(2) 0.0327(7) Uani 1 1 d .
C5 C 0.4823(3) -0.0985(3) 0.9221(2) 0.0350(8) Uani 1 1 d .
H5 H 0.5404 -0.1573 0.9443 0.042 Uiso 1 1 calc R
C6 C 0.5322(3) -0.0220(2) 0.8550(2) 0.0317(7) Uani 1 1 d .
C7 C 0.4476(3) 0.0663(2) 0.8225(2) 0.0328(7) Uani 1 1 d .
H7 H 0.4815 0.1187 0.7776 0.039 Uiso 1 1 calc R
C8 C 0.2993(3) -0.1793(3) 1.0279(2) 0.0350(8) Uani 1 1 d .
C9 C 0.7202(3) 0.0356(3) 0.7484(3) 0.0400(9) Uani 1 1 d .
H9A H 0.7123 0.0954 0.7764 0.048 Uiso 1 1 calc R
H9B H 0.6706 0.0541 0.6933 0.048 Uiso 1 1 calc R
C10 C 0.8642(3) -0.0041(2) 0.7121(2) 0.0318(7) Uani 1 1 d .
C11 C 0.9032(3) -0.0711(3) 0.6470(3) 0.0358(8) Uani 1 1 d .
H11A H 0.8387 -0.0937 0.6253 0.043 Uiso 1 1 calc R
C12 C 1.0353(3) -0.1050(3) 0.6136(3) 0.0346(7) Uani 1 1 d .
H12 H 1.0582 -0.1516 0.5712 0.042 Uiso 1 1 calc R
C13 C 1.1353(3) -0.0717(3) 0.6416(2) 0.0336(7) Uani 1 1 d .
C14 C 1.0958(3) -0.0053(3) 0.7083(3) 0.0346(7) Uani 1 1 d .
H14 H 1.1604 0.0177 0.7295 0.041 Uiso 1 1 calc R
C15 C 0.9636(3) 0.0274(3) 0.7440(3) 0.0349(8) Uani 1 1 d .
H15 H 0.9404 0.0707 0.7897 0.042 Uiso 1 1 calc R
C16 C 0.7213(3) 0.1029(2) 0.3987(2) 0.0334(7) Uani 1 1 d .
C17 C 0.6802(3) 0.1368(3) 0.4876(3) 0.0353(7) Uani 1 1 d .
H17 H 0.7439 0.1417 0.5232 0.042 Uiso 1 1 calc R
C18 C 0.5483(3) 0.1635(3) 0.5252(3) 0.0371(8) Uani 1 1 d .
H18 H 0.5248 0.1871 0.5850 0.045 Uiso 1 1 calc R
C19 C 0.4498(3) 0.1561(2) 0.4766(2) 0.0338(7) Uani 1 1 d .
C20 C 0.4901(3) 0.1244(2) 0.3842(2) 0.0309(7) Uani 1 1 d .
H20 H 0.4259 0.1219 0.3480 0.037 Uiso 1 1 calc R
C21 C 0.6217(3) 0.0972(3) 0.3465(3) 0.0370(8) Uani 1 1 d .
H21 H 0.6457 0.0748 0.2860 0.044 Uiso 1 1 calc R
C22 C 0.3066(3) 0.1854(3) 0.5168(3) 0.0372(8) Uani 1 1 d .
H22A H 0.2610 0.1297 0.5240 0.045 Uiso 1 1 calc R
H22B H 0.2960 0.2039 0.5815 0.045 Uiso 1 1 calc R
C23 C 0.1243(3) 0.3163(2) 0.4635(2) 0.0347(8) Uani 1 1 d .
C24 C 0.0893(3) 0.4018(3) 0.3938(3) 0.0365(8) Uani 1 1 d .
H24 H 0.1532 0.4243 0.3419 0.044 Uiso 1 1 calc R
C25 C -0.0409(3) 0.4537(2) 0.4013(2) 0.0294(7) Uani 1 1 d .
C26 C -0.1369(3) 0.4213(3) 0.4795(2) 0.0334(7) Uani 1 1 d .
H26 H -0.2252 0.4544 0.4828 0.040 Uiso 1 1 calc R
C27 C -0.0988(3) 0.3383(2) 0.5531(2) 0.0296(7) Uani 1 1 d .
C28 C 0.0314(3) 0.2857(2) 0.5453(2) 0.0337(7) Uani 1 1 d .
H28 H 0.0565 0.2304 0.5941 0.040 Uiso 1 1 calc R
C29 C -0.0728(3) 0.5485(3) 0.3259(2) 0.0338(7) Uani 1 1 d .
C30 C -0.1958(3) 0.3092(2) 0.6414(3) 0.0327(7) Uani 1 1 d .
C31 C 0.0247(3) 0.2055(3) 1.0955(3) 0.0370(8) Uani 1 1 d .
H31A H -0.0495 0.1901 1.0750 0.055 Uiso 1 1 calc R
H31B H 0.0009 0.2155 1.1633 0.055 Uiso 1 1 calc R
H31C H 0.0991 0.1504 1.0904 0.055 Uiso 1 1 calc R
C32 C 0.0611(3) 0.2985(3) 1.0304(3) 0.0336(7) Uani 1 1 d .
C34 C 0.1950(4) 0.3101(3) 1.1514(3) 0.0362(8) Uani 1 1 d .
H34A H 0.1309 0.3403 1.2013 0.054 Uiso 1 1 calc R
H34B H 0.2779 0.3315 1.1452 0.054 Uiso 1 1 calc R
H34C H 0.2080 0.2378 1.1703 0.054 Uiso 1 1 calc R
C35 C 0.1903(4) 0.4286(2) 0.9849(2) 0.0340(7) Uani 1 1 d .
H35A H 0.2848 0.4124 0.9643 0.051 Uiso 1 1 calc R
H35B H 0.1691 0.4859 1.0175 0.051 Uiso 1 1 calc R
H35C H 0.1466 0.4444 0.9276 0.051 Uiso 1 1 calc R
C36 C 0.5177(4) 0.4296(3) 0.3737(3) 0.0385(8) Uani 1 1 d .
H36A H 0.5600 0.3641 0.4047 0.058 Uiso 1 1 calc R
H36B H 0.4367 0.4522 0.4160 0.058 Uiso 1 1 calc R
H36C H 0.5763 0.4767 0.3633 0.058 Uiso 1 1 calc R
C37 C 0.4864(4) 0.4228(3) 0.2746(3) 0.0442(9) Uani 1 1 d .
C38 C 0.5372(4) 0.3848(3) 0.1188(3) 0.0403(8) Uani 1 1 d .
H38B H 0.6139 0.3762 0.0681 0.060 Uiso 1 1 calc R
H38C H 0.4754 0.4445 0.0964 0.060 Uiso 1 1 calc R
H38A H 0.4954 0.3269 0.1323 0.060 Uiso 1 1 calc R
C39 C 0.7173(3) 0.3651(3) 0.2179(3) 0.0374(8) Uani 1 1 d .
H39A H 0.7235 0.3430 0.2874 0.056 Uiso 1 1 calc R
H39C H 0.7603 0.4221 0.1915 0.056 Uiso 1 1 calc R
H39B H 0.7601 0.3110 0.1827 0.056 Uiso 1 1 calc R
Mn1 Mn -0.07513(5) 0.28993(4) 0.84875(4) 0.03360(15) Uani 1 1 d .
N1 N 0.1455(3) 0.3423(2) 1.0538(2) 0.0379(7) Uani 1 1 d .
N2 N 0.5760(3) 0.3944(2) 0.2056(2) 0.0434(8) Uani 1 1 d .
O1 O 0.3880(2) -0.25474(18) 1.05293(18) 0.0401(6) Uani 1 1 d .
O2 O 0.1764(2) -0.17519(17) 1.05528(17) 0.0349(5) Uani 1 1 d .
O3 O 0.0994(2) 0.17537(17) 0.83057(16) 0.0321(5) Uani 1 1 d .
O4 O 0.2762(2) 0.24823(17) 0.77582(17) 0.0344(5) Uani 1 1 d .
O5 O 0.6679(2) -0.04119(18) 0.82260(17) 0.0396(6) Uani 1 1 d .
O6 O 0.2539(2) 0.26979(18) 0.44658(18) 0.0439(7) Uani 1 1 d .
O7 O 0.0133(2) 0.58037(17) 0.26260(17) 0.0376(6) Uani 1 1 d .
O8 O -0.1984(2) 0.58973(18) 0.33678(17) 0.0362(5) Uani 1 1 d .
H8 H -0.2095 0.6420 0.2953 0.043 Uiso 1 1 d R
O9 O -0.3192(2) 0.33228(18) 0.62416(17) 0.0375(6) Uani 1 1 d .
H9C H -0.3826 0.3324 0.6732 0.045 Uiso 1 1 d R
O10 O -0.1645(2) 0.26546(18) 0.72233(18) 0.0376(6) Uani 1 1 d .
O11 O 0.0138(2) 0.33409(17) 0.95118(17) 0.0356(5) Uani 1 1 d .
O12 O 0.3677(2) 0.45320(19) 0.25910(18) 0.0429(6) Uani 1 1 d .
O1W O -0.2533(2) 0.40326(17) 0.87728(17) 0.0360(5) Uani 1 1 d .
H1WA H -0.2765 0.4360 0.8223 0.043 Uiso 1 1 d R
H1WB H -0.3158 0.3743 0.9118 0.043 Uiso 1 1 d R
O2W O 0.4971(2) 0.68330(17) 0.22087(16) 0.0316(5) Uani 1 1 d .
H2WB H 0.4913 0.6451 0.1825 0.038 Uiso 1 1 d R
H2WC H 0.4860 0.7444 0.1903 0.038 Uiso 1 1 d R

loop_
_atom_site_aniso_label
_atom_site_aniso_U_11
_atom_site_aniso_U_22
_atom_site_aniso_U_33
_atom_site_aniso_U_23
_atom_site_aniso_U_13
_atom_site_aniso_U_12
C1 0.0278(17) 0.0304(17) 0.0323(17) -0.0018(13) -0.0035(13) -0.0038(13)
C2 0.0324(18) 0.0323(18) 0.0359(18) -0.0036(14) -0.0021(14) -0.0002(14)
C3 0.0311(17) 0.0331(17) 0.0307(17) -0.0030(13) 0.0000(14) -0.0027(14)
C4 0.0281(17) 0.0317(17) 0.0310(17) 0.0006(13) 0.0011(13) -0.0027(13)
C5 0.0352(18) 0.0329(17) 0.0288(16) 0.0018(13) -0.0050(14) 0.0025(14)
C6 0.0255(16) 0.0311(17) 0.0319(17) -0.0020(13) 0.0035(13) -0.0028(13)
C7 0.0273(16) 0.0286(16) 0.0313(17) 0.0106(13) 0.0015(13) -0.0042(13)
C8 0.0300(17) 0.0358(18) 0.0307(17) 0.0028(14) 0.0013(14) -0.0037(14)
C9 0.0321(18) 0.0352(18) 0.0346(18) 0.0127(14) 0.0119(15) -0.0042(14)
C10 0.0277(16) 0.0301(17) 0.0306(16) 0.0070(13) 0.0039(13) -0.0111(13)
C11 0.0289(17) 0.0410(19) 0.0331(17) -0.0018(14) -0.0044(14) -0.0034(14)
C12 0.0336(18) 0.0327(17) 0.0397(19) -0.0171(14) -0.0005(15) -0.0057(14)
C13 0.0293(17) 0.0321(17) 0.0334(17) -0.0013(13) -0.0014(14) -0.0016(13)
C14 0.0308(17) 0.0348(18) 0.0402(19) -0.0109(14) -0.0044(15) -0.0079(14)
C15 0.0303(17) 0.0318(17) 0.0332(17) 0.0065(14) -0.0088(14) 0.0040(14)
C16 0.0302(17) 0.0310(17) 0.0328(17) -0.0051(13) 0.0008(14) 0.0008(13)
C17 0.0278(17) 0.0396(19) 0.0361(18) -0.0109(15) -0.0036(14) 0.0010(14)
C18 0.0324(18) 0.0390(19) 0.0345(18) -0.0161(15) 0.0010(15) 0.0079(15)
C19 0.0318(17) 0.0294(17) 0.0304(16) -0.0019(13) -0.0014(14) 0.0074(13)
C20 0.0249(16) 0.0353(17) 0.0324(17) -0.0119(14) -0.0005(13) -0.0035(13)
C21 0.0298(17) 0.0360(18) 0.0398(19) -0.0131(15) 0.0032(15) 0.0029(14)
C22 0.0323(18) 0.0334(18) 0.0325(17) 0.0053(14) -0.0006(14) 0.0055(14)
C23 0.0302(17) 0.0301(17) 0.0323(17) 0.0009(13) 0.0060(14) 0.0010(14)
C24 0.0324(18) 0.0345(18) 0.0337(18) -0.0001(14) 0.0052(14) -0.0038(14)
C25 0.0265(16) 0.0322(17) 0.0260(15) 0.0007(13) -0.0039(13) -0.0048(13)
C26 0.0341(18) 0.0339(17) 0.0268(16) -0.0002(13) -0.0043(14) -0.0014(14)
C27 0.0270(16) 0.0286(16) 0.0301(16) -0.0021(13) -0.0030(13) -0.0034(13)
C28 0.0333(18) 0.0306(17) 0.0303(17) 0.0036(13) -0.0047(14) -0.0016(14)
C29 0.0274(17) 0.0354(18) 0.0330(17) 0.0043(14) -0.0074(14) -0.0031(14)
C30 0.0294(17) 0.0284(16) 0.0354(18) -0.0023(14) -0.0007(14) -0.0034(13)
C31 0.0309(17) 0.045(2) 0.0384(18) 0.0112(15) -0.0257(15) -0.0149(15)
C32 0.0383(19) 0.0321(17) 0.0336(17) -0.0081(14) -0.0119(15) -0.0057(14)
C34 0.0355(18) 0.044(2) 0.0334(18) -0.0155(15) -0.0079(15) -0.0049(15)
C35 0.045(2) 0.0311(17) 0.0298(17) -0.0121(13) -0.0004(15) -0.0129(15)
C36 0.0380(19) 0.0400(19) 0.0369(18) -0.0111(15) -0.0177(15) 0.0082(15)
C37 0.040(2) 0.0349(19) 0.043(2) 0.0044(15) 0.0085(17) -0.0028(16)
C38 0.042(2) 0.043(2) 0.043(2) -0.0132(16) -0.0042(16) -0.0187(16)
C39 0.0392(19) 0.0327(18) 0.044(2) -0.0082(15) -0.0119(16) -0.0078(15)
Mn1 0.0321(3) 0.0283(3) 0.0325(3) 0.0039(2) 0.0000(2) -0.0037(2)
N1 0.0356(16) 0.0436(17) 0.0347(15) 0.0090(13) -0.0139(13) -0.0163(13)
N2 0.0458(18) 0.0358(16) 0.0447(18) 0.0140(13) -0.0129(15) -0.0164(14)
O1 0.0343(13) 0.0344(13) 0.0365(13) 0.0125(10) 0.0008(10) -0.0006(10)
O2 0.0292(12) 0.0322(12) 0.0355(12) 0.0101(10) -0.0034(10) -0.0075(10)
O3 0.0316(13) 0.0307(12) 0.0321(12) 0.0006(9) -0.0108(10) -0.0032(9)
O4 0.0283(12) 0.0310(12) 0.0349(12) 0.0174(10) -0.0113(10) -0.0048(9)
O5 0.0318(13) 0.0359(13) 0.0326(12) 0.0146(10) 0.0067(10) 0.0000(10)
O6 0.0329(13) 0.0340(13) 0.0376(13) 0.0128(10) 0.0104(10) 0.0153(10)
O7 0.0313(12) 0.0311(12) 0.0370(13) 0.0141(10) -0.0010(10) -0.0025(10)
O8 0.0364(13) 0.0317(12) 0.0355(13) 0.0054(10) -0.0073(10) -0.0062(10)
O9 0.0312(13) 0.0391(13) 0.0344(13) 0.0066(10) -0.0004(10) -0.0088(10)
O10 0.0349(13) 0.0358(13) 0.0355(13) 0.0048(10) -0.0066(10) -0.0036(10)
O11 0.0381(13) 0.0299(12) 0.0336(12) 0.0052(10) -0.0050(10) -0.0076(10)
O12 0.0332(13) 0.0409(14) 0.0381(13) 0.0194(11) -0.0019(11) -0.0030(11)
O1W 0.0315(12) 0.0303(12) 0.0369(13) -0.0029(10) 0.0076(10) -0.0022(10)
O2W 0.0364(12) 0.0293(11) 0.0316(12) 0.0001(9) 0.0013(10) -0.0230(10)

loop_
_atom_type_symbol
_atom_type_description
_atom_type_scat_dispersion_real
_atom_type_scat_dispersion_imag
_atom_type_scat_source
C C 0.0033 0.0016 'International Tables Vol C Tables 4.2.6.8 and 6.1.1.4'
Mn Mn 0.3368 0.7283 'International Tables Vol C Tables 4.2.6.8 and 6.1.1.4'
O O 0.0106 0.0060 'International Tables Vol C Tables 4.2.6.8 and 6.1.1.4'
H H 0.0000 0.0000 'International Tables Vol C Tables 4.2.6.8 and 6.1.1.4'
N N 0.0061 0.0033 'International Tables Vol C Tables 4.2.6.8 and 6.1.1.4'

loop_
_geom_angle_atom_site_label_1
_geom_angle_atom_site_label_2
_geom_angle_atom_site_label_3
_geom_angle
_geom_angle_site_symmetry_1
_geom_angle_site_symmetry_3
O3 C1 O4 124.4(3) . .
O3 C1 C2 118.8(3) . .
O4 C1 C2 116.7(3) . .
C3 C2 C7 119.9(3) . .
C3 C2 C1 121.2(3) . .
C7 C2 C1 118.9(3) . .
C2 C3 C4 120.3(3) . .
C2 C3 H3 119.8 . .
C4 C3 H3 119.8 . .
C5 C4 C3 118.3(3) . .
C5 C4 C8 118.1(3) . .
C3 C4 C8 123.5(3) . .
C6 C5 C4 121.5(3) . .
C6 C5 H5 119.2 . .
C4 C5 H5 119.2 . .
C5 C6 C7 119.9(3) . .
C5 C6 O5 115.7(3) . .
C7 C6 O5 124.3(3) . .
C6 C7 C2 120.0(3) . .
C6 C7 H7 120.0 . .
C2 C7 H7 120.0 . .
O2 C8 O1 124.8(3) . .
O2 C8 C4 118.5(3) . .
O1 C8 C4 116.6(3) . .
O5 C9 C10 108.8(3) . .
O5 C9 H9A 109.9 . .
C10 C9 H9A 109.9 . .
O5 C9 H9B 109.9 . .
C10 C9 H9B 109.9 . .
H9A C9 H9B 108.3 . .
C11 C10 C15 117.8(3) . .
C11 C10 C9 122.4(3) . .
C15 C10 C9 119.8(3) . .
C12 C11 C10 121.3(3) . .
C12 C11 H11A 119.3 . .
C10 C11 H11A 119.3 . .
C11 C12 C13 121.7(3) . .
C11 C12 H12 119.1 . .
C13 C12 H12 119.1 . .
C12 C13 C14 116.8(3) . .
C12 C13 C16 122.5(3) . 2_756
C14 C13 C16 120.7(3) . 2_756
C15 C14 C13 121.9(3) . .
C15 C14 H14 119.1 . .
C13 C14 H14 119.1 . .
C14 C15 C10 120.4(3) . .
C14 C15 H15 119.8 . .
C10 C15 H15 119.8 . .
C17 C16 C21 117.4(3) . .
C17 C16 C13 122.2(3) . 2_756
C21 C16 C13 120.5(3) . 2_756
C18 C17 C16 121.9(3) . .
C18 C17 H17 119.0 . .
C16 C17 H17 119.0 . .
C17 C18 C19 121.6(3) . .
C17 C18 H18 119.2 . .
C19 C18 H18 119.2 . .
C18 C19 C20 117.2(3) . .
C18 C19 C22 121.8(3) . .
C20 C19 C22 120.9(3) . .
C21 C20 C19 121.5(3) . .
C21 C20 H20 119.3 . .
C19 C20 H20 119.3 . .
C20 C21 C16 120.4(3) . .
C20 C21 H21 119.8 . .
C16 C21 H21 119.8 . .
O6 C22 C19 106.3(3) . .
O6 C22 H22A 110.5 . .
C19 C22 H22A 110.5 . .
O6 C22 H22B 110.5 . .
C19 C22 H22B 110.5 . .
H22A C22 H22B 108.7 . .
O6 C23 C24 114.7(3) . .
O6 C23 C28 124.8(3) . .
C24 C23 C28 120.5(3) . .
C23 C24 C25 120.0(3) . .
C23 C24 H24 120.0 . .
C25 C24 H24 120.0 . .
C24 C25 C26 120.4(3) . .
C24 C25 C29 117.9(3) . .
C26 C25 C29 121.6(3) . .
C25 C26 C27 119.2(3) . .
C25 C26 H26 120.4 . .
C27 C26 H26 120.4 . .
C28 C27 C26 120.4(3) . .
C28 C27 C30 119.6(3) . .
C26 C27 C30 120.0(3) . .
C27 C28 C23 119.3(3) . .
C27 C28 H28 120.3 . .
C23 C28 H28 120.3 . .
O7 C29 O8 125.5(3) . .
O7 C29 C25 121.2(3) . .
O8 C29 C25 113.3(3) . .
O10 C30 O9 123.4(3) . .
O10 C30 C27 123.3(3) . .
O9 C30 C27 113.3(3) . .
C32 C31 H31A 109.5 . .
C32 C31 H31B 109.5 . .
H31A C31 H31B 109.5 . .
C32 C31 H31C 109.5 . .
H31A C31 H31C 109.5 . .
H31B C31 H31C 109.5 . .
O11 C32 N1 119.9(3) . .
O11 C32 C31 120.2(3) . .
N1 C32 C31 119.9(3) . .
N1 C34 H34A 109.5 . .
N1 C34 H34B 109.5 . .
H34A C34 H34B 109.5 . .
N1 C34 H34C 109.5 . .
H34A C34 H34C 109.5 . .
H34B C34 H34C 109.5 . .
N1 C35 H35A 109.5 . .
N1 C35 H35B 109.5 . .
H35A C35 H35B 109.5 . .
N1 C35 H35C 109.5 . .
H35A C35 H35C 109.5 . .
H35B C35 H35C 109.5 . .
C37 C36 H36A 109.5 . .
C37 C36 H36B 109.5 . .
H36A C36 H36B 109.5 . .
C37 C36 H36C 109.5 . .
H36A C36 H36C 109.5 . .
H36B C36 H36C 109.5 . .
N2 C37 O12 119.7(4) . .
N2 C37 C36 122.0(4) . .
O12 C37 C36 118.2(3) . .
N2 C38 H38B 109.5 . .
N2 C38 H38C 109.5 . .
H38B C38 H38C 109.5 . .
N2 C38 H38A 109.5 . .
H38B C38 H38A 109.5 . .
H38C C38 H38A 109.5 . .
N2 C39 H39A 109.5 . .
N2 C39 H39C 109.5 . .
H39A C39 H39C 109.5 . .
N2 C39 H39B 109.5 . .
H39A C39 H39B 109.5 . .
H39C C39 H39B 109.5 . .
O11 Mn1 O3 87.09(9) . .
O11 Mn1 O2 101.34(9) . 2_557
O3 Mn1 O2 88.36(9) . 2_557
O11 Mn1 O1W 90.60(9) . .
O3 Mn1 O1W 176.41(9) . .
O2 Mn1 O1W 89.40(9) 2_557 .
O11 Mn1 O7 87.60(9) . 2_566
O3 Mn1 O7 101.15(9) . 2_566
O2 Mn1 O7 167.34(9) 2_557 2_566
O1W Mn1 O7 81.48(9) . 2_566
O11 Mn1 O10 170.98(9) . .
O3 Mn1 O10 95.78(9) . .
O2 Mn1 O10 87.31(9) 2_557 .
O1W Mn1 O10 86.91(9) . .
O7 Mn1 O10 83.46(9) 2_566 .
C32 N1 C35 119.7(3) . .
C32 N1 C34 122.4(3) . .
C35 N1 C34 117.8(3) . .
C37 N2 C38 118.0(3) . .
C37 N2 C39 121.7(3) . .
C38 N2 C39 120.2(3) . .
C8 O2 Mn1 128.2(2) . 2_557
C1 O3 Mn1 134.1(2) . .
C6 O5 C9 116.3(2) . .
C23 O6 C22 120.7(2) . .
C29 O7 Mn1 147.5(2) . 2_566
C29 O8 H8 109.0 . .
C30 O9 H9C 119.2 . .
C30 O10 Mn1 141.0(2) . .
C32 O11 Mn1 140.6(2) . .
Mn1 O1W H1WA 109.6 . .
Mn1 O1W H1WB 109.5 . .
H1WA O1W H1WB 109.5 . .
H2WB O2W H2WC 109.5 . .

loop_
_geom_bond_atom_site_label_1
_geom_bond_atom_site_label_2
_geom_bond_distance
_geom_bond_site_symmetry_2
C1 O3 1.246(4) .
C1 O4 1.266(4) .
C1 C2 1.508(5) .
C2 C3 1.387(5) .
C2 C7 1.393(5) .
C3 C4 1.397(5) .
C3 H3 0.9300 .
C4 C5 1.396(5) .
C4 C8 1.498(4) .
C5 C6 1.369(5) .
C5 H5 0.9300 .
C6 C7 1.379(4) .
C6 O5 1.381(4) .
C7 H7 0.9300 .
C8 O2 1.256(4) .
C8 O1 1.264(4) .
C9 O5 1.427(4) .
C9 C10 1.504(5) .
C9 H9A 0.9700 .
C9 H9B 0.9700 .
C10 C11 1.378(5) .
C10 C15 1.395(5) .
C11 C12 1.373(5) .
C11 H11A 0.9300 .
C12 C13 1.387(5) .
C12 H12 0.9300 .
C13 C14 1.390(5) .
C13 C16 1.489(5) 2_756
C14 C15 1.378(5) .
C14 H14 0.9300 .
C15 H15 0.9300 .
C16 C17 1.376(5) .
C16 C21 1.412(5) .
C16 C13 1.489(5) 2_756
C17 C18 1.369(5) .
C17 H17 0.9300 .
C18 C19 1.376(5) .
C18 H18 0.9300 .
C19 C20 1.406(5) .
C19 C22 1.485(5) .
C20 C21 1.368(5) .
C20 H20 0.9300 .
C21 H21 0.9300 .
C22 O6 1.429(4) .
C22 H22A 0.9700 .
C22 H22B 0.9700 .
C23 O6 1.359(4) .
C23 C24 1.381(5) .
C23 C28 1.393(4) .
C24 C25 1.382(5) .
C24 H24 0.9300 .
C25 C26 1.391(4) .
C25 C29 1.504(4) .
C26 C27 1.400(4) .
C26 H26 0.9300 .
C27 C28 1.386(5) .
C27 C30 1.469(4) .
C28 H28 0.9300 .
C29 O7 1.210(4) .
C29 O8 1.300(4) .
C30 O10 1.226(4) .
C30 O9 1.315(4) .
C31 C32 1.476(5) .
C31 H31A 0.9600 .
C31 H31B 0.9600 .
C31 H31C 0.9600 .
C32 O11 1.256(4) .
C32 N1 1.303(4) .
C34 N1 1.493(4) .
C34 H34A 0.9600 .
C34 H34B 0.9600 .
C34 H34C 0.9600 .
C35 N1 1.456(4) .
C35 H35A 0.9600 .
C35 H35B 0.9600 .
C35 H35C 0.9600 .
C36 C37 1.509(5) .
C36 H36A 0.9600 .
C36 H36B 0.9600 .
C36 H36C 0.9600 .
C37 N2 1.262(5) .
C37 O12 1.263(5) .
C38 N2 1.395(5) .
C38 H38B 0.9600 .
C38 H38C 0.9600 .
C38 H38A 0.9600 .
C39 N2 1.475(5) .
C39 H39A 0.9600 .
C39 H39C 0.9600 .
C39 H39B 0.9600 .
Mn1 O11 2.113(3) .
Mn1 O3 2.140(2) .
Mn1 O2 2.158(2) 2_557
Mn1 O1W 2.176(2) .
Mn1 O7 2.216(2) 2_566
Mn1 O10 2.275(3) .
O2 Mn1 2.158(2) 2_557
O7 Mn1 2.216(2) 2_566
O8 H8 0.8200 .
O9 H9C 0.8500 .
O1W H1WA 0.8501 .
O1W H1WB 0.8499 .
O2W H2WB 0.8500 .
O2W H2WC 0.8500 .

loop_
_geom_torsion_atom_site_label_1
_geom_torsion_atom_site_label_2
_geom_torsion_atom_site_label_3
_geom_torsion_atom_site_label_4
_geom_torsion
_geom_torsion_site_symmetry_1
_geom_torsion_site_symmetry_4
O3 C1 C2 C3 -16.3(5) . .
O4 C1 C2 C3 166.1(3) . .
O3 C1 C2 C7 163.1(3) . .
O4 C1 C2 C7 -14.4(5) . .
C7 C2 C3 C4 1.4(5) . .
C1 C2 C3 C4 -179.2(3) . .
C2 C3 C4 C5 -1.3(5) . .
C2 C3 C4 C8 -178.4(3) . .
C3 C4 C5 C6 0.2(5) . .
C8 C4 C5 C6 177.4(3) . .
C4 C5 C6 C7 0.9(5) . .
C4 C5 C6 O5 -177.7(3) . .
C5 C6 C7 C2 -0.9(5) . .
O5 C6 C7 C2 177.6(3) . .
C3 C2 C7 C6 -0.2(5) . .
C1 C2 C7 C6 -179.7(3) . .
C5 C4 C8 O2 -175.2(3) . .
C3 C4 C8 O2 1.8(5) . .
C5 C4 C8 O1 3.0(5) . .
C3 C4 C8 O1 -180.0(3) . .
O5 C9 C10 C11 76.6(4) . .
O5 C9 C10 C15 -103.8(4) . .
C15 C10 C11 C12 -0.7(5) . .
C9 C10 C11 C12 178.9(3) . .
C10 C11 C12 C13 -1.7(5) . .
C11 C12 C13 C14 2.6(5) . .
C11 C12 C13 C16 -176.2(3) . 2_756
C12 C13 C14 C15 -1.0(5) . .
C16 C13 C14 C15 177.8(3) 2_756 .
C13 C14 C15 C10 -1.3(5) . .
C11 C10 C15 C14 2.2(5) . .
C9 C10 C15 C14 -177.4(3) . .
C21 C16 C17 C18 0.5(5) . .
C13 C16 C17 C18 -178.7(3) 2_756 .
C16 C17 C18 C19 1.1(6) . .
C17 C18 C19 C20 -2.8(5) . .
C17 C18 C19 C22 -179.8(3) . .
C18 C19 C20 C21 3.1(5) . .
C22 C19 C20 C21 -179.9(3) . .
C19 C20 C21 C16 -1.7(5) . .
C17 C16 C21 C20 -0.2(5) . .
C13 C16 C21 C20 179.0(3) 2_756 .
C18 C19 C22 O6 115.5(4) . .
C20 C19 C22 O6 -61.3(4) . .
O6 C23 C24 C25 177.9(3) . .
C28 C23 C24 C25 -4.3(6) . .
C23 C24 C25 C26 0.9(5) . .
C23 C24 C25 C29 177.7(3) . .
C24 C25 C26 C27 3.0(5) . .
C29 C25 C26 C27 -173.7(3) . .
C25 C26 C27 C28 -3.6(5) . .
C25 C26 C27 C30 173.9(3) . .
C26 C27 C28 C23 0.2(5) . .
C30 C27 C28 C23 -177.2(3) . .
O6 C23 C28 C27 -178.7(3) . .
C24 C23 C28 C27 3.7(6) . .
C24 C25 C29 O7 -2.5(5) . .
C26 C25 C29 O7 174.3(3) . .
C24 C25 C29 O8 177.5(3) . .
C26 C25 C29 O8 -5.7(5) . .
C28 C27 C30 O10 24.8(5) . .
C26 C27 C30 O10 -152.7(3) . .
C28 C27 C30 O9 -153.4(3) . .
C26 C27 C30 O9 29.1(5) . .
O11 C32 N1 C35 -3.6(5) . .
C31 C32 N1 C35 174.4(3) . .
O11 C32 N1 C34 173.8(3) . .
C31 C32 N1 C34 -8.2(5) . .
O12 C37 N2 C38 -8.6(5) . .
C36 C37 N2 C38 176.3(3) . .
O12 C37 N2 C39 175.7(3) . .
C36 C37 N2 C39 0.5(5) . .
O1 C8 O2 Mn1 0.2(5) . 2_557
C4 C8 O2 Mn1 178.2(2) . 2_557
O4 C1 O3 Mn1 -31.7(5) . .
C2 C1 O3 Mn1 151.0(2) . .
O11 Mn1 O3 C1 -44.4(3) . .
O2 Mn1 O3 C1 -145.9(3) 2_557 .
O1W Mn1 O3 C1 -94.5(15) . .
O7 Mn1 O3 C1 42.5(3) 2_566 .
O10 Mn1 O3 C1 127.0(3) . .
C5 C6 O5 C9 176.6(3) . .
C7 C6 O5 C9 -1.9(5) . .
C10 C9 O5 C6 -172.1(3) . .
C24 C23 O6 C22 174.9(3) . .
C28 C23 O6 C22 -2.8(6) . .
C19 C22 O6 C23 -178.2(3) . .
O8 C29 O7 Mn1 18.0(7) . 2_566
C25 C29 O7 Mn1 -161.9(3) . 2_566
O9 C30 O10 Mn1 -115.5(4) . .
C27 C30 O10 Mn1 66.6(5) . .
O11 Mn1 O10 C30 -8.4(8) . .
O3 Mn1 O10 C30 -116.6(4) . .
O2 Mn1 O10 C30 155.4(4) 2_557 .
O1W Mn1 O10 C30 65.8(4) . .
O7 Mn1 O10 C30 -16.0(4) 2_566 .
N1 C32 O11 Mn1 157.6(3) . .
C31 C32 O11 Mn1 -20.4(6) . .
O3 Mn1 O11 C32 -56.6(4) . .
O2 Mn1 O11 C32 31.1(4) 2_557 .
O1W Mn1 O11 C32 120.6(4) . .
O7 Mn1 O11 C32 -157.9(4) 2_566 .
O10 Mn1 O11 C32 -165.5(5) . .
